data_2016407
loop_
_publ_author_name
'Lennartson, Anders '
'H\%akansson, Mikael'

_publ_section_title
;
 Investigation of commercial sodium cacodylate trihydrate:
 penta-\m-aqua-disodium(I) bis(dimethylarsenate) and
 di-\m-aqua-bis[triaquasodium(I)] bis(dimethylarsenate)
;
_journal_coeditor_code SF3063
_journal_issue 1
_journal_name_full 'Acta Crystallographica Section C'
_journal_page_first m13
_journal_page_last m16
_journal_paper_doi 10.1107/S0108270107055151
_journal_volume 64
_journal_year 2008
_chemical_formula_iupac 'Na (H2 O)2.5 C2 H6 As O2'
_chemical_formula_moiety 'Na+, 2.5 (H2 O), C2 H6 As O2 -'
_chemical_formula_sum 'C2 H11 As Na O4.5'
_chemical_formula_weight 205.02
_chemical_name_common 'sodium cacodylate trihydrate'
_chemical_name_systematic 'penta-\m-aqua-disodium(I) bis(dimethylarsenate)'
_space_group_IT_number 57
_symmetry_cell_setting orthorhombic
_symmetry_space_group_name_Hall '-P 2c 2b'
_symmetry_space_group_name_H-M 'P b c m'
_atom_sites_solution_hydrogens geom
_atom_sites_solution_primary direct
_atom_sites_solution_secondary difmap
_audit_creation_method SHELXL-97
_cell_angle_alpha 90.00
_cell_angle_beta 90.00
_cell_angle_gamma 90.00
_cell_formula_units_Z 8
_cell_length_a 6.1299(11)
_cell_length_b 10.7515(18)
_cell_length_c 23.901(4)
_cell_measurement_reflns_used 1585
_cell_measurement_temperature 100(2)
_cell_measurement_theta_max 26.00
_cell_measurement_theta_min 1.70
_cell_volume 1575.2(5)
_computing_cell_refinement 'CrystalClear (Rigaku, 2000)'
_computing_data_collection 'CrystalClear (Rigaku, 2000)'
_computing_data_reduction 'CrystalClear (Rigaku, 2000)'
_computing_molecular_graphics 'ORTEP-3 (Farrugia, 1997) and PLATON (Spek, 2003)'
_computing_publication_material 'SHELXL97 (Sheldrick, 1997)'
_computing_structure_refinement 'SHELXL97 (Sheldrick, 1997)'
_computing_structure_solution 'SIR92 (Altomare <i>et al.</i>,  1993)'
_diffrn_ambient_temperature 100(2)
_diffrn_detector_area_resol_mean 105
_diffrn_measured_fraction_theta_full 0.992
_diffrn_measured_fraction_theta_max 0.993
_diffrn_measurement_device_type 'Rigaku R-AXIS IIC image-plate system'
_diffrn_measurement_method \f
_diffrn_radiation_monochromator graphite
_diffrn_radiation_type MoK\a
_diffrn_radiation_wavelength 0.71073
_diffrn_reflns_av_R_equivalents 0.0518
_diffrn_reflns_av_sigmaI/netI 0.0274
_diffrn_reflns_limit_h_max 7
_diffrn_reflns_limit_h_min -7
_diffrn_reflns_limit_k_max 13
_diffrn_reflns_limit_k_min -12
_diffrn_reflns_limit_l_max 29
_diffrn_reflns_limit_l_min -29
_diffrn_reflns_number 10364
_diffrn_reflns_theta_full 25.00
_diffrn_reflns_theta_max 26.00
_diffrn_reflns_theta_min 1.70
_diffrn_standards_decay_% 0
_diffrn_standards_interval_count 0
_diffrn_standards_interval_time 0
_diffrn_standards_number 0
_exptl_absorpt_coefficient_mu 4.323
_exptl_absorpt_correction_T_max 0.4200
_exptl_absorpt_correction_T_min 0.2552
_exptl_absorpt_correction_type multi-scan
_exptl_absorpt_process_details '(CrystalClear; Rigaku, 2000)'
_exptl_crystal_colour colourless
_exptl_crystal_density_diffrn 1.729
_exptl_crystal_density_method 'not measured'
_exptl_crystal_description irregular
_exptl_crystal_F_000 824
_exptl_crystal_size_max 0.3
_exptl_crystal_size_mid 0.2
_exptl_crystal_size_min 0.2
_refine_diff_density_max 0.396
_refine_diff_density_min -0.445
_refine_ls_extinction_method none
_refine_ls_goodness_of_fit_ref 1.178
_refine_ls_hydrogen_treatment refxyz
_refine_ls_matrix_type full
_refine_ls_number_parameters 115
_refine_ls_number_reflns 1585
_refine_ls_number_restraints 0
_refine_ls_restrained_S_all 1.178
_refine_ls_R_factor_all 0.0378
_refine_ls_R_factor_gt 0.0326
_refine_ls_shift/su_max 0.000
_refine_ls_shift/su_mean 0.000
_refine_ls_structure_factor_coef Fsqd
_refine_ls_weighting_details 'calc w=1/[\s^2^(Fo^2^)+(0.0289P)^2^+1.7086P] where P=(Fo^2^+2Fc^2^)/3'
_refine_ls_weighting_scheme calc
_refine_ls_wR_factor_gt 0.0646
_refine_ls_wR_factor_ref 0.0667
_reflns_number_gt 1493
_reflns_number_total 1585
_reflns_threshold_expression >2sigma(I)
_cod_data_source_file sf3063.cif
_cod_data_source_block I
_cod_database_code 2016407
_cod_database_fobs_code 2016407
_cod_depositor_comments
;

2017-04-24
Z value and formula fixed to values more according to usual
chemical conventions.                 miguel
;
_cod_original_formula_sum 'C4 H22 As2 Na2 O9'
_cod_original_formula_weight 410.04
_cod_original_formula_moiety 'H10 Na2 O5 2+, 2(C2 H6 As O2 -)'
_cod_original_formula_units_Z 4

loop_
_symmetry_equiv_pos_as_xyz
'x, y, z'
'-x, -y, z+1/2'
'x, -y+1/2, -z'
'-x, y+1/2, -z+1/2'
'-x, -y, -z'
'x, y, -z-1/2'
'-x, y-1/2, z'
'x, -y-1/2, z-1/2'

loop_
_atom_site_type_symbol
_atom_site_label
_atom_site_fract_x
_atom_site_fract_y
_atom_site_fract_z
_atom_site_U_iso_or_equiv
_atom_site_adp_type
_atom_site_calc_flag
_atom_site_refinement_flags
_atom_site_occupancy
C C1 0.3585(6) 0.1594(3) 0.41682(14) 0.0186(6) Uani d . 1
C C2 0.2396(5) -0.1048(3) 0.46167(13) 0.0192(6) Uani d . 1
As As1 0.18837(4) 0.01275(2) 0.402786(10) 0.00707(11) Uani d . 1
Na Na1 0.1353(2) 0.28419(13) 0.2500 0.0098(3) Uani d S 1
Na Na2 0.6967(2) 0.09170(14) 0.2500 0.0107(3) Uani d S 1
O O1 -0.0764(3) 0.04993(18) 0.40040(8) 0.0121(4) Uani d . 1
O O2 0.2782(3) -0.05114(17) 0.34272(8) 0.0101(4) Uani d . 1
O O3 0.7111(3) -0.07794(18) 0.31658(9) 0.0118(4) Uani d . 1
O O4 0.8610(3) 0.2188(2) 0.31589(8) 0.0121(4) Uani d . 1
O O5 0.3110(5) 0.0934(3) 0.2500 0.0119(6) Uani d S 1
H H1A 0.316(5) 0.191(3) 0.4522(15) 0.014 Uiso d . 1
H H1B 0.497(6) 0.137(3) 0.4179(13) 0.014 Uiso d . 1
H H1C 0.328(5) 0.220(3) 0.3867(15) 0.014 Uiso d . 1
H H2A 0.189(5) -0.073(3) 0.4958(15) 0.014 Uiso d . 1
H H2B 0.387(6) -0.121(3) 0.4636(14) 0.014 Uiso d . 1
H H2C 0.163(5) -0.182(3) 0.4541(14) 0.014 Uiso d . 1
H H3 0.579(6) -0.077(3) 0.3245(14) 0.018 Uiso d . 1
H H4 0.778(6) -0.049(4) 0.3397(16) 0.018 Uiso d . 1
H H5 0.285(5) 0.048(3) 0.2786(14) 0.018 Uiso d . 1
H H6 0.884(6) 0.168(3) 0.3473(15) 0.018 Uiso d . 1
H H7 0.819(6) 0.279(4) 0.3260(16) 0.018 Uiso d . 1

loop_
_atom_site_aniso_label
_atom_site_aniso_U_11
_atom_site_aniso_U_22
_atom_site_aniso_U_33
_atom_site_aniso_U_12
_atom_site_aniso_U_13
_atom_site_aniso_U_23
C1 0.0211(15) 0.0168(15) 0.0179(15) -0.0023(12) -0.0043(13) -0.0054(12)
C2 0.0246(17) 0.0204(15) 0.0126(14) 0.0107(13) 0.0033(13) 0.0053(12)
As1 0.00877(16) 0.00727(16) 0.00517(16) 0.00090(9) -0.00079(10) -0.00025(10)
Na1 0.0097(7) 0.0086(7) 0.0109(8) -0.0008(5) 0.000 0.000
Na2 0.0139(8) 0.0083(7) 0.0098(7) -0.0011(6) 0.000 0.000
O1 0.0106(9) 0.0162(10) 0.0095(9) 0.0040(8) -0.0006(8) -0.0009(7)
O2 0.0121(9) 0.0097(9) 0.0086(9) 0.0002(8) 0.0015(8) -0.0015(7)
O3 0.0087(9) 0.0153(10) 0.0113(10) 0.0010(8) -0.0007(8) -0.0022(8)
O4 0.0177(10) 0.0078(10) 0.0109(10) 0.0010(8) 0.0005(8) -0.0025(8)
O5 0.0170(15) 0.0110(14) 0.0076(13) 0.0004(11) 0.000 0.000

loop_
_atom_type_symbol
_atom_type_description
_atom_type_scat_dispersion_real
_atom_type_scat_dispersion_imag
_atom_type_scat_source
C C 0.0033 0.0016 'International Tables Vol C Tables 4.2.6.8 and 6.1.1.4'
H H 0.0000 0.0000 'International Tables Vol C Tables 4.2.6.8 and 6.1.1.4'
As As 0.0499 2.0058 'International Tables Vol C Tables 4.2.6.8 and 6.1.1.4'
Na Na 0.0362 0.0249 'International Tables Vol C Tables 4.2.6.8 and 6.1.1.4'
O O 0.0106 0.0060 'International Tables Vol C Tables 4.2.6.8 and 6.1.1.4'

loop_
_geom_angle_atom_site_label_1
_geom_angle_atom_site_label_2
_geom_angle_atom_site_label_3
_geom_angle_site_symmetry_1
_geom_angle_site_symmetry_3
_geom_angle
_geom_angle_publ_flag
As1 C1 H1A . . 108(2) ?
As1 C1 H1B . . 108(2) ?
H1A C1 H1B . . 109(3) ?
As1 C1 H1C . . 108.0(19) ?
H1A C1 H1C . . 111(3) ?
H1B C1 H1C . . 113(3) ?
As1 C2 H2A . . 110(2) ?
As1 C2 H2B . . 109(2) ?
H2A C2 H2B . . 110(3) ?
As1 C2 H2C . . 110(2) ?
H2A C2 H2C . . 108(3) ?
H2B C2 H2C . . 109(3) ?
O1 As1 O2 . . 112.69(9) y
O1 As1 C2 . . 109.97(12) y
O2 As1 C2 . . 107.66(11) y
O1 As1 C1 . . 109.67(12) y
O2 As1 C1 . . 107.84(12) y
C2 As1 C1 . . 108.91(15) y
O5 Na1 O3 . 4_655 111.66(9) y
O3 Na1 O3 7_665 4_655 84.37(11) y
O5 Na1 O4 . 1_455 93.80(9) y
O3 Na1 O4 7_665 1_455 91.19(7) y
O3 Na1 O4 4_655 1_455 154.01(10) y
O4 Na1 O4 6_456 1_455 81.67(11) y
O5 Na1 Na2 . 1_455 80.12(8) ?
O3 Na1 Na2 7_665 1_455 134.13(6) ?
O4 Na1 Na2 6_456 1_455 43.02(5) ?
O5 Na1 Na2 . 7_665 134.99(9) ?
O3 Na1 Na2 7_665 7_665 44.33(5) ?
O4 Na1 Na2 1_455 7_665 119.09(7) ?
Na2 Na1 Na2 1_455 7_665 144.89(5) ?
O5 Na1 Na2 . . 31.27(8) ?
O3 Na1 Na2 4_655 . 88.97(7) ?
O4 Na1 Na2 1_455 . 116.61(7) ?
Na2 Na1 Na2 1_455 . 111.39(5) ?
Na2 Na1 Na2 7_665 . 103.72(4) ?
O4 Na2 O4 . 6_556 85.70(11) y
O4 Na2 O5 . . 115.49(8) y
O4 Na2 O3 . 6_556 151.08(10) y
O4 Na2 O3 . . 88.95(7) y
O4 Na2 O3 6_556 . 151.08(10) y
O5 Na2 O3 . . 92.43(8) y
O3 Na2 O3 6_556 . 82.15(11) y
O4 Na2 Na1 . 1_655 45.20(6) ?
O5 Na2 Na1 . 1_655 141.98(9) ?
O3 Na2 Na1 . 1_655 115.48(7) ?
O4 Na2 Na1 . 7_655 115.73(7) ?
O5 Na2 Na1 . 7_655 107.74(9) ?
O3 Na2 Na1 . 7_655 43.13(5) ?
Na1 Na2 Na1 1_655 7_655 110.28(4) ?
O4 Na2 Na1 . . 93.93(7) ?
O5 Na2 Na1 . . 30.59(7) ?
O3 Na2 Na1 . . 114.80(6) ?
Na1 Na2 Na1 1_655 . 111.39(5) ?
Na1 Na2 Na1 7_655 . 138.33(5) ?
O4 Na2 H3 . . 93.7(7) ?
O4 Na2 H3 6_556 . 169.2(8) ?
O5 Na2 H3 . . 74.5(8) ?
O3 Na2 H3 6_556 . 86.4(7) ?
O3 Na2 H3 . . 18.2(8) ?
Na1 Na2 H3 1_655 . 129.4(7) ?
Na1 Na2 H3 7_655 . 55.0(8) ?
Na1 Na2 H3 . . 96.9(8) ?
O4 Na2 H4 . . 73.0(9) ?
O4 Na2 H4 6_556 . 143.1(8) ?
O5 Na2 H4 . . 101.0(8) ?
O3 Na2 H4 6_556 . 95.4(9) ?
O3 Na2 H4 . . 16.1(8) ?
Na1 Na2 H4 1_655 . 101.4(8) ?
Na1 Na2 H4 7_655 . 53.4(8) ?
Na1 Na2 H4 . . 116.8(7) ?
H3 Na2 H4 . . 28.4(10) ?
O4 Na2 H5 . . 110.0(7) ?
O4 Na2 H5 6_556 . 133.9(8) ?
O5 Na2 H5 . . 18.5(7) ?
O3 Na2 H5 6_556 . 94.0(8) ?
O3 Na2 H5 . . 74.4(8) ?
Na1 Na2 H5 1_655 . 149.4(8) ?
Na1 Na2 H5 7_655 . 96.5(8) ?
Na1 Na2 H5 . . 43.8(8) ?
H3 Na2 H5 . . 56.3(11) ?
H4 Na2 H5 . . 82.5(11) ?
Na1 O3 Na2 7_655 . 92.54(8) ?
Na1 O3 H3 7_655 . 123(2) ?
Na2 O3 H3 . . 96(2) ?
Na1 O3 H4 7_655 . 122(3) ?
Na2 O3 H4 . . 101(3) ?
H3 O3 H4 . . 111(3) ?
Na2 O4 Na1 . 1_655 91.78(8) ?
Na2 O4 H6 . . 105(2) ?
Na1 O4 H6 1_655 . 126(2) ?
Na2 O4 H7 . . 126(3) ?
Na1 O4 H7 1_655 . 102(3) ?
H6 O4 H7 . . 108(4) ?
Na1 O5 Na2 . . 118.14(13) ?
Na1 O5 H5 . . 115(2) ?
Na2 O5 H5 . . 100(2) ?

loop_
_geom_bond_atom_site_label_1
_geom_bond_atom_site_label_2
_geom_bond_site_symmetry_2
_geom_bond_distance
_geom_bond_publ_flag
C1 As1 . 1.920(3) y
C1 H1A . 0.95(4) ?
C1 H1B . 0.88(4) ?
C1 H1C . 0.99(3) ?
C2 As1 . 1.918(3) y
C2 H2A . 0.94(4) ?
C2 H2B . 0.92(3) ?
C2 H2C . 0.97(3) ?
As1 O1 . 1.6725(19) y
As1 O2 . 1.6840(18) y
Na1 O5 . 2.317(3) y
Na1 O3 4_655 2.370(2) y
Na1 O4 1_455 2.409(2) y
Na1 Na2 1_455 3.393(2) ?
Na1 Na2 7_665 3.463(2) ?
Na1 Na2 . 4.016(2) ?
Na2 O4 . 2.316(2) y
Na2 O5 . 2.364(3) y
Na2 O3 . 2.422(2) y
Na2 Na1 1_655 3.393(2) ?
Na2 Na1 7_655 3.463(2) ?
Na2 H3 . 2.64(3) ?
Na2 H4 . 2.67(4) ?
Na2 H5 . 2.66(3) ?
O3 H3 . 0.83(4) ?
O3 H4 . 0.75(4) ?
O4 H6 . 0.94(4) ?
O4 H7 . 0.74(4) ?
O5 H5 . 0.86(3) ?

loop_
_geom_hbond_atom_site_label_D
_geom_hbond_atom_site_label_H
_geom_hbond_atom_site_label_A
_geom_hbond_site_symmetry_A
_geom_hbond_distance_DH
_geom_hbond_distance_HA
_geom_hbond_distance_DA
_geom_hbond_angle_DHA
O3 H3 O2 . 0.83(4) 1.917 2.742(3) 172.69
O3 H4 O1 1_655 0.75(4) 2.010 2.757(3) 171.36
O5 H5 O2 . 0.86(3) 1.865 2.714(3) 170.58
O4 H6 O1 1_655 0.94(4) 1.809 2.743(3) 171.46
O4 H7 O2 7_665 0.74(4) 1.964 2.693(3) 171.73
